data_4304125
loop_
_publ_author_name
'Nolan E. Dean'
'Robert D. Hancock'
'Christopher L. Cahill'
'Mark Frisch'

_publ_section_title
;
Affinity of the Highly Preorganized Ligand PDA
(1,10-Phenanthroline-2,9-dicarboxylic acid) for Large Metal Ions of Higher
Charge. A Crystallographic and Thermodynamic Study of PDA Complexes of
Thorium(IV) and the Uranyl(VI) ion
;
_journal_name_full 'Inorganic Chemistry'
_journal_page_first 2000
_journal_page_last 2010
_journal_paper_doi 10.1021/ic701574j
_journal_volume 47
_journal_year 2008
_chemical_formula_moiety 'C28 H18 N4 O11 Th'
_chemical_formula_sum 'C28 H18 N4 O11 Th'
_chemical_formula_weight 818.50
_chemical_name_systematic ?
_space_group_IT_number 2
_symmetry_cell_setting triclinic
_symmetry_space_group_name_Hall '-P 1'
_symmetry_space_group_name_H-M 'P -1'
_atom_sites_solution_hydrogens geom
_atom_sites_solution_primary direct
_atom_sites_solution_secondary difmap
_audit_creation_method SHELXL-97
_cell_angle_alpha 94.93(3)
_cell_angle_beta 97.57(3)
_cell_angle_gamma 109.26(3)
_cell_formula_units_Z 2
_cell_length_a 7.6190(15)
_cell_length_b 10.423(2)
_cell_length_c 17.367(4)
_cell_measurement_reflns_used 10511
_cell_measurement_temperature 298(2)
_cell_measurement_theta_max 26.40
_cell_measurement_theta_min 2.09
_cell_volume 1278.2(5)
_computing_cell_refinement 'SAINTPLUS (Bruker AXS, 2005)'
_computing_data_collection 'APEX II (Bruker AXS, 2005)'
_computing_data_reduction 'SAINTPLUS (Bruker AXS, 2005)'
_computing_publication_material 'WINGX (Farrugia, 1998)'
_computing_structure_refinement 'SHELXL-97 (Sheldrick, 1997)'
_computing_structure_solution 'SHELXS (Sheldrick, 2004)'
_diffrn_ambient_temperature 298(2)
_diffrn_measured_fraction_theta_full 0.992
_diffrn_measured_fraction_theta_max 0.992
_diffrn_measurement_device_type 'Bruker APEX II CCD'
_diffrn_measurement_method 'omega scans'
_diffrn_radiation_monochromator graphite
_diffrn_radiation_source 'fine-focus sealed tube'
_diffrn_radiation_type MoK\a
_diffrn_radiation_wavelength 0.71073
_diffrn_reflns_av_R_equivalents 0.1122
_diffrn_reflns_av_sigmaI/netI 0.1851
_diffrn_reflns_limit_h_max 9
_diffrn_reflns_limit_h_min -9
_diffrn_reflns_limit_k_max 12
_diffrn_reflns_limit_k_min -12
_diffrn_reflns_limit_l_max 15
_diffrn_reflns_limit_l_min -20
_diffrn_reflns_number 9412
_diffrn_reflns_theta_full 25.03
_diffrn_reflns_theta_max 25.03
_diffrn_reflns_theta_min 2.09
_exptl_absorpt_coefficient_mu 5.909
_exptl_absorpt_correction_T_max 0.789
_exptl_absorpt_correction_T_min 0.573
_exptl_absorpt_correction_type multi-scan
_exptl_absorpt_process_details 'SADABS, Sheldrick (2004)'
_exptl_crystal_colour colorless
_exptl_crystal_density_diffrn 2.127
_exptl_crystal_density_method 'not measured'
_exptl_crystal_description plate
_exptl_crystal_F_000 784
_exptl_crystal_size_max 0.12
_exptl_crystal_size_mid 0.08
_exptl_crystal_size_min 0.04
_refine_diff_density_max 1.203
_refine_diff_density_min -1.600
_refine_diff_density_rms 0.255
_refine_ls_extinction_method none
_refine_ls_goodness_of_fit_ref 0.979
_refine_ls_hydrogen_treatment constr
_refine_ls_matrix_type full
_refine_ls_number_parameters 397
_refine_ls_number_reflns 4474
_refine_ls_number_restraints 0
_refine_ls_restrained_S_all 0.979
_refine_ls_R_factor_all 0.1260
_refine_ls_R_factor_gt 0.0654
_refine_ls_shift/su_max 0.001
_refine_ls_shift/su_mean 0.000
_refine_ls_structure_factor_coef Fsqd
_refine_ls_weighting_details 'calc w=1/[\s^2^(Fo^2^)+(0.0267P)^2^+0.0000P] where P=(Fo^2^+2Fc^2^)/3'
_refine_ls_weighting_scheme calc
_refine_ls_wR_factor_gt 0.0955
_refine_ls_wR_factor_ref 0.1155
_reflns_number_gt 2796
_reflns_number_total 4474
_reflns_threshold_expression >2sigma(I)
_cod_data_source_file ic701574j-file002.cif
_cod_data_source_block pbar1
_cod_depositor_comments
;
 Marking attached hydrogen atoms.

 Antanas Vaitkus,
 2016-12-23
;
_cod_original_cell_volume 1278.3(4)
_cod_database_code 4304125

loop_
_symmetry_equiv_pos_as_xyz
'x, y, z'
'-x, -y, -z'

loop_
_atom_site_label
_atom_site_type_symbol
_atom_site_fract_x
_atom_site_fract_y
_atom_site_fract_z
_atom_site_U_iso_or_equiv
_atom_site_adp_type
_atom_site_occupancy
_atom_site_symmetry_multiplicity
_atom_site_calc_flag
_atom_site_refinement_flags
_atom_site_disorder_assembly
_atom_site_disorder_group
_atom_site_attached_hydrogens
Th1 Th 0.52989(8) 0.34221(6) 0.77701(4) 0.02690(17) Uani 1 1 d . . . 0
O2 O 0.9393(13) 0.1216(10) 0.7751(6) 0.049(3) Uani 1 1 d . . . 0
O5 O 0.6248(14) 0.5367(9) 0.8772(6) 0.043(3) Uani 1 1 d . . . 0
O6 O 0.7170(15) 0.6537(10) 0.9974(6) 0.051(3) Uani 1 1 d . . . 0
O4 O 0.0920(14) 0.5317(10) 0.6854(7) 0.053(3) Uani 1 1 d . . . 0
O3 O 0.3186(14) 0.4727(10) 0.7541(6) 0.048(3) Uani 1 1 d . . . 0
O1 O 0.8311(12) 0.2976(10) 0.7960(6) 0.038(3) Uani 1 1 d . . . 0
OW1 O 0.2755(12) 0.2649(9) 0.8555(6) 0.039(3) Uani 1 1 d . . . 2
OW2 O 0.7826(12) 0.5413(9) 0.7383(6) 0.042(3) Uani 1 1 d . . . 2
OW3 O 0.8861(15) 0.8227(10) 0.7600(8) 0.077(4) Uani 1 1 d . . . 2
N3 N 0.6622(14) 0.3187(11) 0.9226(7) 0.026(3) Uani 1 1 d . . . 0
N2 N 0.4002(15) 0.3691(11) 0.6263(8) 0.037(3) Uani 1 1 d . . . 0
N1 N 0.6622(15) 0.2509(11) 0.6533(7) 0.036(3) Uani 1 1 d . . . 0
N4 N 0.4969(16) 0.0963(11) 0.8168(8) 0.035(3) Uani 1 1 d . . . 0
C25 C 0.509(2) -0.1575(16) 0.8443(11) 0.052(5) Uani 1 1 d . . . 0
H25 H 0.5190 -0.2427 0.8508 0.063 Uiso 1 1 calc R . . 0
C6 C 0.5890(19) 0.2514(13) 0.5771(9) 0.033(4) Uani 1 1 d . . . 0
C15 C 0.6887(19) 0.5491(14) 0.9510(10) 0.029(4) Uani 1 1 d . . . 0
C11 C 0.228(3) 0.3761(17) 0.4798(12) 0.062(6) Uani 1 1 d . . . 0
H11 H 0.1680 0.3793 0.4301 0.075 Uiso 1 1 calc R . . 0
C5 C 0.644(2) 0.1934(15) 0.5137(9) 0.040(4) Uani 1 1 d . . . 0
C17 C 0.824(2) 0.4268(15) 1.0534(9) 0.039(4) Uani 1 1 d . . . 0
H17 H 0.8613 0.5040 1.0910 0.047 Uiso 1 1 calc R . . 0
C2 C 0.783(2) 0.1903(14) 0.6657(9) 0.035(4) Uani 1 1 d . . . 0
C18 C 0.857(2) 0.3112(16) 1.0701(9) 0.040(4) Uani 1 1 d . . . 0
H18 H 0.9261 0.3105 1.1184 0.048 Uiso 1 1 calc R . . 0
C10 C 0.449(2) 0.3154(14) 0.5629(10) 0.037(4) Uani 1 1 d . . . 0
C1 C 0.8595(19) 0.2041(13) 0.7530(9) 0.033(4) Uani 1 1 d . . . 0
C9 C 0.368(2) 0.3138(16) 0.4855(10) 0.048(4) Uani 1 1 d . . . 0
C13 C 0.269(2) 0.4270(14) 0.6171(10) 0.039(4) Uani 1 1 d . . . 0
C24 C 0.5995(19) 0.0823(14) 0.8829(10) 0.033(4) Uani 1 1 d . . . 0
C22 C 0.722(2) -0.0484(16) 0.9713(11) 0.051(5) Uani 1 1 d . . . 0
H22 H 0.7401 -0.1301 0.9801 0.061 Uiso 1 1 calc R . . 0
C3 C 0.844(2) 0.1241(14) 0.6075(10) 0.040(4) Uani 1 1 d . . . 0
H3 H 0.9279 0.0783 0.6199 0.048 Uiso 1 1 calc R . . 0
C16 C 0.730(2) 0.4266(13) 0.9774(10) 0.032(4) Uani 1 1 d . . . 0
C20 C 0.689(2) 0.2020(14) 0.9413(9) 0.034(4) Uani 1 1 d . . . 0
C19 C 0.7889(19) 0.1932(15) 1.0146(10) 0.039(4) Uani 1 1 d . . . 0
C8 C 0.430(2) 0.2555(17) 0.4242(10) 0.054(5) Uani 1 1 d . . . 0
H8 H 0.3759 0.2552 0.3729 0.064 Uiso 1 1 calc R . . 0
C4 C 0.776(2) 0.1287(16) 0.5300(11) 0.052(5) Uani 1 1 d . . . 0
H4 H 0.8170 0.0889 0.4894 0.063 Uiso 1 1 calc R . . 0
C14 C 0.216(2) 0.4800(15) 0.6892(10) 0.044(4) Uani 1 1 d . . . 0
C7 C 0.565(3) 0.2002(16) 0.4361(10) 0.058(5) Uani 1 1 d . . . 0
H7 H 0.6067 0.1661 0.3936 0.070 Uiso 1 1 calc R . . 0
C12 C 0.177(2) 0.4313(16) 0.5431(10) 0.049(5) Uani 1 1 d . . . 0
H12 H 0.0831 0.4705 0.5373 0.059 Uiso 1 1 calc R . . 0
C23 C 0.6110(19) -0.0453(14) 0.9006(9) 0.033(4) Uani 1 1 d . . . 0
C21 C 0.803(2) 0.0616(16) 1.0271(10) 0.046(4) Uani 1 1 d . . . 0
H21 H 0.8680 0.0525 1.0742 0.055 Uiso 1 1 calc R . . 0
O7 O 0.2958(12) 0.1422(9) 0.6992(5) 0.034(2) Uani 1 1 d . . . 0
C28 C 0.267(2) 0.0159(17) 0.7004(9) 0.038(4) Uani 1 1 d . . . 0
O8 O 0.1449(15) -0.0836(11) 0.6596(7) 0.057(3) Uani 1 1 d . . . 0
C27 C 0.392(2) -0.0154(13) 0.7687(9) 0.036(4) Uani 1 1 d . . . 0
C26 C 0.395(2) -0.1458(14) 0.7796(10) 0.043(4) Uani 1 1 d . . . 0
H26 H 0.3213 -0.2225 0.7440 0.052 Uiso 1 1 calc R . . 0

loop_
_atom_site_aniso_label
_atom_site_aniso_U_11
_atom_site_aniso_U_22
_atom_site_aniso_U_33
_atom_site_aniso_U_23
_atom_site_aniso_U_13
_atom_site_aniso_U_12
Th1 0.0327(3) 0.0265(3) 0.0240(3) 0.0019(2) 0.0062(2) 0.0132(2)
O2 0.044(7) 0.063(7) 0.053(8) 0.016(6) 0.012(6) 0.034(6)
O5 0.055(7) 0.040(7) 0.032(7) 0.003(5) 0.007(6) 0.016(5)
O6 0.083(8) 0.032(6) 0.041(8) 0.001(6) 0.015(6) 0.022(6)
O4 0.047(7) 0.061(7) 0.069(9) 0.013(6) 0.020(6) 0.038(6)
O3 0.062(7) 0.064(8) 0.041(8) 0.011(6) 0.020(6) 0.047(6)
O1 0.033(6) 0.059(7) 0.030(7) -0.003(5) 0.008(5) 0.028(5)
OW1 0.036(6) 0.051(7) 0.032(7) -0.001(5) 0.003(5) 0.019(5)
OW2 0.040(6) 0.040(6) 0.047(8) 0.011(5) 0.016(5) 0.010(5)
OW3 0.058(8) 0.045(7) 0.122(13) 0.008(7) 0.020(8) 0.008(6)
N3 0.024(7) 0.027(7) 0.036(8) 0.011(6) 0.019(6) 0.012(6)
N2 0.025(7) 0.030(7) 0.059(11) 0.013(7) 0.007(7) 0.012(6)
N1 0.033(7) 0.042(8) 0.037(9) 0.004(6) -0.001(6) 0.020(6)
N4 0.039(7) 0.027(7) 0.044(9) 0.003(6) 0.015(7) 0.017(6)
C25 0.069(12) 0.041(11) 0.061(14) 0.028(10) 0.024(11) 0.028(10)
C6 0.038(9) 0.029(9) 0.031(10) 0.007(8) 0.005(8) 0.011(7)
C15 0.030(9) 0.022(8) 0.044(11) 0.015(8) 0.022(8) 0.011(7)
C11 0.071(14) 0.061(14) 0.053(16) 0.013(11) -0.007(11) 0.027(11)
C5 0.053(11) 0.056(11) 0.012(9) 0.003(8) 0.000(8) 0.021(9)
C17 0.052(10) 0.042(10) 0.028(11) 0.004(8) -0.001(8) 0.025(8)
C2 0.043(9) 0.038(9) 0.038(11) 0.019(8) 0.021(8) 0.024(8)
C18 0.042(10) 0.058(12) 0.028(11) 0.019(9) 0.006(8) 0.024(9)
C10 0.040(10) 0.031(9) 0.042(12) 0.009(8) 0.018(9) 0.010(8)
C1 0.033(9) 0.027(8) 0.044(11) 0.016(8) 0.022(8) 0.010(7)
C9 0.051(11) 0.046(11) 0.034(12) -0.001(9) -0.003(9) 0.006(9)
C13 0.032(9) 0.044(10) 0.050(12) 0.009(9) 0.013(8) 0.021(8)
C24 0.025(8) 0.037(9) 0.050(12) 0.017(8) 0.025(8) 0.018(7)
C22 0.059(12) 0.030(10) 0.069(15) 0.017(10) 0.007(11) 0.021(9)
C3 0.035(9) 0.043(10) 0.056(13) 0.025(9) 0.018(9) 0.022(8)
C16 0.044(10) 0.012(8) 0.042(11) 0.018(8) 0.017(8) 0.003(7)
C20 0.043(10) 0.031(9) 0.035(11) 0.012(8) 0.022(8) 0.013(8)
C19 0.030(9) 0.034(9) 0.049(12) 0.008(9) 0.015(8) 0.005(7)
C8 0.045(11) 0.078(13) 0.043(12) 0.020(10) 0.003(9) 0.026(10)
C4 0.060(12) 0.068(13) 0.046(13) 0.013(10) 0.028(10) 0.037(10)
C14 0.041(10) 0.041(10) 0.046(12) 0.008(9) -0.008(9) 0.014(8)
C7 0.088(15) 0.066(13) 0.035(12) 0.006(10) 0.025(11) 0.039(11)
C12 0.052(11) 0.073(12) 0.042(12) 0.022(10) 0.000(9) 0.047(10)
C23 0.031(8) 0.035(9) 0.030(10) 0.012(8) 0.005(7) 0.007(7)
C21 0.049(10) 0.058(12) 0.042(12) 0.017(9) 0.014(9) 0.029(9)
O7 0.041(6) 0.029(6) 0.026(6) -0.001(5) 0.002(5) 0.006(5)
C28 0.057(11) 0.046(11) 0.026(10) 0.018(9) 0.035(9) 0.023(9)
O8 0.067(8) 0.044(7) 0.044(8) -0.010(6) 0.011(6) 0.001(6)
C27 0.050(10) 0.015(8) 0.041(11) -0.012(7) 0.025(8) 0.005(7)
C26 0.068(12) 0.027(9) 0.043(12) 0.000(8) 0.033(10) 0.019(8)

loop_
_atom_type_symbol
_atom_type_description
_atom_type_scat_dispersion_real
_atom_type_scat_dispersion_imag
_atom_type_scat_source
C C 0.0033 0.0016 'International Tables Vol C Tables 4.2.6.8 and 6.1.1.4'
H H 0.0000 0.0000 'International Tables Vol C Tables 4.2.6.8 and 6.1.1.4'
O O 0.0106 0.0060 'International Tables Vol C Tables 4.2.6.8 and 6.1.1.4'
Th Th -7.2400 8.8979 'International Tables Vol C Tables 4.2.6.8 and 6.1.1.4'
N N 0.0061 0.0033 'International Tables Vol C Tables 4.2.6.8 and 6.1.1.4'

loop_
_geom_angle_atom_site_label_1
_geom_angle_atom_site_label_2
_geom_angle_atom_site_label_3
_geom_angle
_geom_angle_site_symmetry_1
_geom_angle_site_symmetry_3
_geom_angle_publ_flag
O5 Th1 O7 152.0(3) . . ?
O5 Th1 O3 70.8(3) . . ?
O7 Th1 O3 90.3(3) . . ?
O5 Th1 OW1 80.1(3) . . ?
O7 Th1 OW1 74.2(3) . . ?
O3 Th1 OW1 71.4(3) . . ?
O5 Th1 O1 96.5(3) . . ?
O7 Th1 O1 107.4(3) . . ?
O3 Th1 O1 157.8(3) . . ?
OW1 Th1 O1 125.6(3) . . ?
O5 Th1 OW2 70.0(3) . . ?
O7 Th1 OW2 131.1(3) . . ?
O3 Th1 OW2 86.9(3) . . ?
OW1 Th1 OW2 147.6(3) . . ?
O1 Th1 OW2 71.5(3) . . ?
O5 Th1 N4 119.6(4) . . ?
O7 Th1 N4 60.7(4) . . ?
O3 Th1 N4 135.7(3) . . ?
OW1 Th1 N4 68.9(3) . . ?
O1 Th1 N4 66.2(3) . . ?
OW2 Th1 N4 137.3(3) . . ?
O5 Th1 N3 60.5(3) . . ?
O7 Th1 N3 117.5(3) . . ?
O3 Th1 N3 120.1(3) . . ?
OW1 Th1 N3 67.9(3) . . ?
O1 Th1 N3 63.8(3) . . ?
OW2 Th1 N3 105.7(3) . . ?
N4 Th1 N3 60.1(4) . . ?
O5 Th1 N1 138.6(3) . . ?
O7 Th1 N1 68.5(3) . . ?
O3 Th1 N1 118.8(3) . . ?
OW1 Th1 N1 141.0(3) . . ?
O1 Th1 N1 59.0(3) . . ?
OW2 Th1 N1 70.6(3) . . ?
N4 Th1 N1 82.9(3) . . ?
N3 Th1 N1 120.6(3) . . ?
O5 Th1 N2 119.2(3) . . ?
O7 Th1 N2 63.2(3) . . ?
O3 Th1 N2 60.4(3) . . ?
OW1 Th1 N2 113.1(3) . . ?
O1 Th1 N2 115.3(3) . . ?
OW2 Th1 N2 73.3(3) . . ?
N4 Th1 N2 120.4(4) . . ?
N3 Th1 N2 178.9(4) . . ?
N1 Th1 N2 58.8(3) . . ?
C15 O5 Th1 130.6(9) . . ?
C14 O3 Th1 130.0(9) . . ?
C1 O1 Th1 122.5(9) . . ?
C16 N3 C20 116.6(13) . . ?
C16 N3 Th1 120.8(9) . . ?
C20 N3 Th1 121.9(10) . . ?
C13 N2 C10 119.4(14) . . ?
C13 N2 Th1 116.8(10) . . ?
C10 N2 Th1 123.4(10) . . ?
C2 N1 C6 117.7(12) . . ?
C2 N1 Th1 119.1(10) . . ?
C6 N1 Th1 122.7(8) . . ?
C27 N4 C24 118.3(13) . . ?
C27 N4 Th1 120.4(10) . . ?
C24 N4 Th1 121.1(9) . . ?
C26 C25 C23 121.6(14) . . ?
C26 C25 H25 119.2 . . ?
C23 C25 H25 119.2 . . ?
N1 C6 C5 123.0(13) . . ?
N1 C6 C10 117.9(13) . . ?
C5 C6 C10 119.1(15) . . ?
O6 C15 O5 123.3(13) . . ?
O6 C15 C16 121.7(15) . . ?
O5 C15 C16 115.0(13) . . ?
C12 C11 C9 123.4(17) . . ?
C12 C11 H11 118.3 . . ?
C9 C11 H11 118.3 . . ?
C6 C5 C4 117.3(15) . . ?
C6 C5 C7 120.0(14) . . ?
C4 C5 C7 122.8(15) . . ?
C18 C17 C16 118.3(14) . . ?
C18 C17 H17 120.8 . . ?
C16 C17 H17 120.8 . . ?
N1 C2 C3 124.8(15) . . ?
N1 C2 C1 111.7(12) . . ?
C3 C2 C1 123.5(13) . . ?
C17 C18 C19 120.0(15) . . ?
C17 C18 H18 120.0 . . ?
C19 C18 H18 120.0 . . ?
N2 C10 C9 124.4(14) . . ?
N2 C10 C6 116.6(15) . . ?
C9 C10 C6 119.0(14) . . ?
O2 C1 O1 126.9(15) . . ?
O2 C1 C2 117.9(12) . . ?
O1 C1 C2 115.1(12) . . ?
C8 C9 C10 119.3(16) . . ?
C8 C9 C11 127.4(17) . . ?
C10 C9 C11 113.4(15) . . ?
N2 C13 C12 121.9(14) . . ?
N2 C13 C14 117.1(15) . . ?
C12 C13 C14 120.8(14) . . ?
N4 C24 C23 123.4(14) . . ?
N4 C24 C20 117.8(12) . . ?
C23 C24 C20 118.6(15) . . ?
C21 C22 C23 123.1(14) . . ?
C21 C22 H22 118.4 . . ?
C23 C22 H22 118.4 . . ?
C4 C3 C2 117.8(14) . . ?
C4 C3 H3 121.1 . . ?
C2 C3 H3 121.1 . . ?
N3 C16 C17 124.4(12) . . ?
N3 C16 C15 112.0(14) . . ?
C17 C16 C15 123.5(14) . . ?
N3 C20 C19 123.4(14) . . ?
N3 C20 C24 115.6(14) . . ?
C19 C20 C24 121.0(13) . . ?
C18 C19 C20 117.2(14) . . ?
C18 C19 C21 125.4(16) . . ?
C20 C19 C21 117.3(14) . . ?
C7 C8 C9 122.6(17) . . ?
C7 C8 H8 118.7 . . ?
C9 C8 H8 118.7 . . ?
C3 C4 C5 119.4(14) . . ?
C3 C4 H4 120.3 . . ?
C5 C4 H4 120.3 . . ?
O4 C14 O3 124.9(16) . . ?
O4 C14 C13 121.0(15) . . ?
O3 C14 C13 114.0(14) . . ?
C8 C7 C5 120.0(15) . . ?
C8 C7 H7 120.0 . . ?
C5 C7 H7 120.0 . . ?
C11 C12 C13 117.5(15) . . ?
C11 C12 H12 121.2 . . ?
C13 C12 H12 121.2 . . ?
C25 C23 C22 125.9(14) . . ?
C25 C23 C24 115.4(15) . . ?
C22 C23 C24 118.7(14) . . ?
C22 C21 C19 120.9(16) . . ?
C22 C21 H21 119.6 . . ?
C19 C21 H21 119.6 . . ?
C28 O7 Th1 131.1(10) . . ?
O8 C28 O7 129.1(16) . . ?
O8 C28 C27 116.4(14) . . ?
O7 C28 C27 114.2(14) . . ?
N4 C27 C26 122.9(16) . . ?
N4 C27 C28 112.2(13) . . ?
C26 C27 C28 124.9(14) . . ?
C25 C26 C27 118.1(15) . . ?
C25 C26 H26 121.0 . . ?
C27 C26 H26 121.0 . . ?

loop_
_geom_bond_atom_site_label_1
_geom_bond_atom_site_label_2
_geom_bond_distance
_geom_bond_site_symmetry_2
_geom_bond_publ_flag
Th1 O5 2.399(10) . ?
Th1 O7 2.405(9) . ?
Th1 O3 2.443(9) . ?
Th1 OW1 2.473(9) . ?
Th1 O1 2.474(8) . ?
Th1 OW2 2.532(9) . ?
Th1 N4 2.652(11) . ?
Th1 N3 2.658(12) . ?
Th1 N1 2.718(11) . ?
Th1 N2 2.744(13) . ?
O2 C1 1.264(15) . ?
O5 C15 1.289(17) . ?
O6 C15 1.238(15) . ?
O4 C14 1.232(16) . ?
O3 C14 1.307(17) . ?
O1 C1 1.270(14) . ?
N3 C16 1.320(17) . ?
N3 C20 1.357(16) . ?
N2 C13 1.325(15) . ?
N2 C10 1.342(18) . ?
N1 C2 1.287(15) . ?
N1 C6 1.367(17) . ?
N4 C27 1.317(15) . ?
N4 C24 1.349(18) . ?
C25 C26 1.37(2) . ?
C25 C23 1.39(2) . ?
C25 H25 0.9300 . ?
C6 C5 1.389(19) . ?
C6 C10 1.442(18) . ?
C15 C16 1.506(18) . ?
C11 C12 1.36(2) . ?
C11 C9 1.42(2) . ?
C11 H11 0.9300 . ?
C5 C4 1.396(19) . ?
C5 C7 1.42(2) . ?
C17 C18 1.358(18) . ?
C17 C16 1.41(2) . ?
C17 H17 0.9300 . ?
C2 C3 1.388(19) . ?
C2 C1 1.53(2) . ?
C18 C19 1.397(19) . ?
C18 H18 0.9300 . ?
C10 C9 1.40(2) . ?
C9 C8 1.39(2) . ?
C13 C12 1.39(2) . ?
C13 C14 1.48(2) . ?
C24 C23 1.418(18) . ?
C24 C20 1.445(19) . ?
C22 C21 1.35(2) . ?
C22 C23 1.40(2) . ?
C22 H22 0.9300 . ?
C3 C4 1.39(2) . ?
C3 H3 0.9300 . ?
C20 C19 1.42(2) . ?
C19 C21 1.442(19) . ?
C8 C7 1.335(19) . ?
C8 H8 0.9300 . ?
C4 H4 0.9300 . ?
C7 H7 0.9300 . ?
C12 H12 0.9300 . ?
C21 H21 0.9300 . ?
O7 C28 1.264(15) . ?
C28 O8 1.228(17) . ?
C28 C27 1.55(2) . ?
C27 C26 1.396(18) . ?
C26 H26 0.9300 . ?
